data_4332822
loop_
_publ_author_name
'Sun, Daofeng'
'Ke, Yanxiong'
'Mattox, Tracy M.'
'Parkin, Sean'
'Zhou, Hong-Cai'

_publ_section_title
;
 Stability and Porosity Enhancement through Concurrent Ligand Extension
 and Secondary Building Unit Stabilization
;
_journal_issue 19
_journal_name_full 'Inorganic Chemistry'
_journal_page_first 7566
_journal_page_last 7568
_journal_paper_doi 10.1021/ic0609002
_journal_volume 45
_journal_year 2006
_chemical_formula_moiety 'Zn4 2(O H) 2(C45 H27 O6) 2(C5 H5 N) 2(H2 O)'
_chemical_formula_sum 'C100 H70 N2 O16 Zn4'
_chemical_formula_weight 1817.06
_chemical_melting_point ?
_chemical_name_common none
_chemical_name_systematic
; 
 ? 
;
_space_group_IT_number 33
_symmetry_cell_setting orthorhombic
_symmetry_space_group_name_Hall 'P 2c -2n'
_symmetry_space_group_name_H-M 'P n a 21'
_atom_sites_solution_hydrogens geom
_atom_sites_solution_primary direct
_atom_sites_solution_secondary difmap
_audit_creation_method SHELXL-97
_cell_angle_alpha 90.00
_cell_angle_beta 90.00
_cell_angle_gamma 90.00
_cell_formula_units_Z 4
_cell_length_a 41.041(2)
_cell_length_b 10.1287(5)
_cell_length_c 40.3822(18)
_cell_measurement_reflns_used 6623
_cell_measurement_temperature 213(2)
_cell_measurement_theta_max 21.69
_cell_measurement_theta_min 2.24
_cell_volume 16786.6(14)
_computing_cell_refinement 'Bruker SMART'
_computing_data_collection 'Bruker SMART'
_computing_data_reduction 'Bruker SAINT'
_computing_molecular_graphics 'Bruker SHELXTL'
_computing_publication_material 'Bruker SHELXTL'
_computing_structure_refinement 'SHELXL-97 (Sheldrick, 1997)'
_computing_structure_solution 'SHELXS-97 (Sheldrick, 1990)'
_diffrn_ambient_temperature 213(2)
_diffrn_measured_fraction_theta_full 0.999
_diffrn_measured_fraction_theta_max 0.999
_diffrn_measurement_device_type 'CCD area detector'
_diffrn_measurement_method 'phi and omega scans'
_diffrn_radiation_monochromator graphite
_diffrn_radiation_source 'fine-focus sealed tube'
_diffrn_radiation_type MoK\a
_diffrn_radiation_wavelength 0.71073
_diffrn_reflns_av_R_equivalents 0.0896
_diffrn_reflns_av_sigmaI/netI 0.1243
_diffrn_reflns_limit_h_max 54
_diffrn_reflns_limit_h_min -44
_diffrn_reflns_limit_k_max 13
_diffrn_reflns_limit_k_min -13
_diffrn_reflns_limit_l_max 40
_diffrn_reflns_limit_l_min -53
_diffrn_reflns_number 121223
_diffrn_reflns_theta_full 28.32
_diffrn_reflns_theta_max 28.32
_diffrn_reflns_theta_min 0.99
_diffrn_standards_decay_% none
_exptl_absorpt_coefficient_mu 0.600
_exptl_absorpt_correction_T_max 0.931
_exptl_absorpt_correction_T_min 0.777
_exptl_absorpt_correction_type empirical
_exptl_absorpt_process_details sadas
_exptl_crystal_colour colorless
_exptl_crystal_density_diffrn 0.719
_exptl_crystal_density_meas ?
_exptl_crystal_density_method 'not measured'
_exptl_crystal_description rod
_exptl_crystal_F_000 3728
_exptl_crystal_size_max 0.42
_exptl_crystal_size_mid 0.18
_exptl_crystal_size_min 0.12
_refine_diff_density_max 0.682
_refine_diff_density_min -0.915
_refine_diff_density_rms 0.176
_refine_ls_abs_structure_details 'Flack H D (1983), Acta Cryst. A39, 876-881'
_refine_ls_abs_structure_Flack 0.000(13)
_refine_ls_extinction_method none
_refine_ls_goodness_of_fit_ref 0.905
_refine_ls_hydrogen_treatment mixed
_refine_ls_matrix_type full
_refine_ls_number_parameters 1100
_refine_ls_number_reflns 38604
_refine_ls_number_restraints 1
_refine_ls_restrained_S_all 0.905
_refine_ls_R_factor_all 0.1200
_refine_ls_R_factor_gt 0.0711
_refine_ls_shift/su_max 0.001
_refine_ls_shift/su_mean 0.000
_refine_ls_structure_factor_coef Fsqd
_refine_ls_weighting_details 'calc w=1/[\s^2^(Fo^2^)+(0.0816P)^2^+0.0000P] where P=(Fo^2^+2Fc^2^)/3'
_refine_ls_weighting_scheme calc
_refine_ls_wR_factor_gt 0.1460
_refine_ls_wR_factor_ref 0.1611
_reflns_number_gt 22134
_reflns_number_total 38604
_reflns_threshold_expression >2sigma(I)
_cod_data_source_file ic0609002sup1.cif
_cod_data_source_block xamd469s
_cod_depositor_comments
;
The following automatic conversions were performed:

'_chemical_melting_point' value 'not measured' was changed to '?' -
the value is undefined or not given.

'_symmetry_cell_setting' value
'Orthorhombic' changed to 'orthorhombic' according to
/home/saulius/struct/CIF-dictionaries/cif_core.dic dictionary named
'cif_core.dic' version 2.4.2 from 2011-04-26.

Automatic conversion script
Id: cif_fix_values 1891 2012-01-12 08:04:46Z andrius 

The following automatic conversions were performed:

'_exptl_crystal_density_meas' value 'none' was changed to '?' - the
value is perceived as not measured.

Automatic conversion script
Id: cif_fix_values 3008 2015-01-20 13:52:24Z robertas 
;
_cod_original_cell_volume 16786.5(14)
_cod_original_sg_symbol_H-M Pna2(1)
_cod_database_code 4332822

loop_
_symmetry_equiv_pos_as_xyz
'x, y, z'
'-x, -y, z+1/2'
'x+1/2, -y+1/2, z'
'-x+1/2, y+1/2, z+1/2'

loop_
_atom_site_label
_atom_site_type_symbol
_atom_site_fract_x
_atom_site_fract_y
_atom_site_fract_z
_atom_site_U_iso_or_equiv
_atom_site_adp_type
_atom_site_occupancy
_atom_site_symmetry_multiplicity
_atom_site_calc_flag
_atom_site_refinement_flags
C1 C 0.14811(10) 0.7973(4) 0.56327(12) 0.0349(10) Uani 1 1 d .
C2 C 0.17431(10) 0.8632(4) 0.57836(11) 0.0340(10) Uani 1 1 d .
H2 H 0.1791 0.8452 0.6007 0.041 Uiso 1 1 calc R
C3 C 0.19356(11) 0.9553(4) 0.56117(11) 0.0339(10) Uani 1 1 d .
C4 C 0.18454(10) 0.9845(4) 0.52909(10) 0.0329(10) Uani 1 1 d .
H4 H 0.1963 1.0491 0.5174 0.039 Uiso 1 1 calc R
C5 C 0.15908(11) 0.9229(4) 0.51362(10) 0.0342(10) Uani 1 1 d .
C6 C 0.14095(10) 0.8300(4) 0.53095(10) 0.0316(10) Uani 1 1 d .
H6 H 0.1233 0.7883 0.5204 0.038 Uiso 1 1 calc R
C7 C 0.14854(12) 0.9622(4) 0.47893(10) 0.0332(10) Uani 1 1 d .
C8 C 0.11665(13) 0.9557(5) 0.46845(12) 0.0443(12) Uani 1 1 d .
H8 H 0.1006 0.9265 0.4834 0.053 Uiso 1 1 calc R
C9 C 0.10730(12) 0.9905(5) 0.43685(11) 0.0420(11) Uani 1 1 d .
H9 H 0.0853 0.9828 0.4307 0.050 Uiso 1 1 calc R
C10 C 0.12929(13) 1.0358(4) 0.41432(11) 0.0421(12) Uani 1 1 d .
C11 C 0.16245(13) 1.0397(5) 0.42429(13) 0.0539(14) Uani 1 1 d .
H11 H 0.1786 1.0669 0.4093 0.065 Uiso 1 1 calc R
C12 C 0.17088(12) 1.0034(5) 0.45617(12) 0.0464(12) Uani 1 1 d .
H12 H 0.1929 1.0072 0.4624 0.056 Uiso 1 1 calc R
C13 C 0.11910(12) 1.0731(4) 0.37923(11) 0.0386(11) Uani 1 1 d .
C14 C 0.08727(11) 1.1062(4) 0.37190(11) 0.0349(10) Uani 1 1 d .
H14 H 0.0716 1.1042 0.3889 0.042 Uiso 1 1 calc R
C15 C 0.07780(12) 1.1422(4) 0.34038(11) 0.0363(10) Uani 1 1 d .
H15 H 0.0559 1.1631 0.3360 0.044 Uiso 1 1 calc R
C16 C 0.10110(12) 1.1475(4) 0.31478(11) 0.0364(11) Uani 1 1 d .
C17 C 0.13257(12) 1.1154(5) 0.32273(13) 0.0489(13) Uani 1 1 d .
H17 H 0.1485 1.1194 0.3061 0.059 Uiso 1 1 calc R
C18 C 0.14180(13) 1.0776(5) 0.35417(13) 0.0541(14) Uani 1 1 d .
H18 H 0.1636 1.0548 0.3585 0.065 Uiso 1 1 calc R
C19 C 0.22033(10) 1.0230(4) 0.57879(11) 0.0333(10) Uani 1 1 d .
C20 C 0.24792(12) 1.0573(4) 0.56230(11) 0.0404(11) Uani 1 1 d .
H20 H 0.2495 1.0396 0.5395 0.048 Uiso 1 1 calc R
C21 C 0.27480(11) 1.1198(4) 0.57884(11) 0.0347(10) Uani 1 1 d .
H21 H 0.2944 1.1372 0.5676 0.042 Uiso 1 1 calc R
C22 C 0.27101(10) 1.1537(4) 0.61177(11) 0.0323(10) Uani 1 1 d .
C23 C 0.24209(12) 1.1203(5) 0.62868(11) 0.0417(11) Uani 1 1 d .
H23 H 0.2395 1.1417 0.6512 0.050 Uiso 1 1 calc R
C24 C 0.21750(12) 1.0556(5) 0.61171(13) 0.0459(12) Uani 1 1 d .
H24 H 0.1983 1.0333 0.6231 0.055 Uiso 1 1 calc R
C25 C 0.29781(12) 1.2258(4) 0.62960(11) 0.0363(10) Uani 1 1 d .
C26 C 0.29133(11) 1.3174(4) 0.65483(12) 0.0399(11) Uani 1 1 d .
H26 H 0.2696 1.3348 0.6608 0.048 Uiso 1 1 calc R
C27 C 0.31621(12) 1.3825(5) 0.67115(10) 0.0429(12) Uani 1 1 d .
H27 H 0.3113 1.4447 0.6877 0.052 Uiso 1 1 calc R
C29 C 0.35544(12) 1.2678(4) 0.63817(12) 0.0434(12) Uani 1 1 d .
H29 H 0.3773 1.2521 0.6326 0.052 Uiso 1 1 calc R
C30 C 0.33100(13) 1.2030(4) 0.62148(12) 0.0455(12) Uani 1 1 d .
H30 H 0.3363 1.1430 0.6046 0.055 Uiso 1 1 calc R
C36 C 0.11289(12) 0.5957(4) 0.56635(12) 0.0411(11) Uani 1 1 d .
H36 H 0.1160 0.5850 0.5434 0.049 Uiso 1 1 calc R
C31 C 0.12790(11) 0.6987(4) 0.58230(12) 0.0396(11) Uani 1 1 d .
C32 C 0.12400(13) 0.7107(4) 0.61676(12) 0.0461(13) Uani 1 1 d .
H32 H 0.1348 0.7781 0.6283 0.055 Uiso 1 1 calc R
C43 C 0.09073(15) 1.1835(4) 0.28055(12) 0.0420(12) Uani 1 1 d .
C51 C -0.13823(11) 0.7014(4) 0.02896(11) 0.0378(11) Uani 1 1 d .
C52 C -0.12899(12) 0.6578(4) -0.00231(12) 0.0402(11) Uani 1 1 d .
H52 H -0.1105 0.6956 -0.0123 0.048 Uiso 1 1 calc R
C53 C -0.14632(13) 0.5585(4) -0.01978(12) 0.0425(12) Uani 1 1 d .
C54 C -0.17420(12) 0.5074(5) -0.00519(12) 0.0411(11) Uani 1 1 d .
H54 H -0.1860 0.4416 -0.0164 0.049 Uiso 1 1 calc R
C55 C -0.18517(12) 0.5511(4) 0.02576(13) 0.0454(13) Uani 1 1 d .
C56 C -0.16758(12) 0.6483(4) 0.04177(12) 0.0429(12) Uani 1 1 d .
H56 H -0.1754 0.6807 0.0621 0.051 Uiso 1 1 calc R
C57 C -0.11872(12) 0.7978(4) 0.04813(11) 0.0373(11) Uani 1 1 d .
C58 C -0.09097(12) 0.8561(5) 0.03509(11) 0.0477(13) Uani 1 1 d .
H58 H -0.0848 0.8357 0.0133 0.057 Uiso 1 1 calc R
C59 C -0.07253(13) 0.9414(5) 0.05281(13) 0.0564(14) Uani 1 1 d .
H59 H -0.0541 0.9794 0.0428 0.068 Uiso 1 1 calc R
C60 C -0.07981(11) 0.9734(5) 0.08428(12) 0.0402(11) Uani 1 1 d .
C61 C -0.10715(14) 0.9170(6) 0.09723(14) 0.0594(15) Uani 1 1 d .
H61 H -0.1131 0.9386 0.1190 0.071 Uiso 1 1 calc R
C62 C -0.12660(13) 0.8295(5) 0.07988(13) 0.0527(13) Uani 1 1 d .
H62 H -0.1451 0.7923 0.0899 0.063 Uiso 1 1 calc R
C63 C -0.05890(12) 1.0674(5) 0.10427(12) 0.0469(12) Uani 1 1 d .
C64 C -0.04217(12) 1.1711(5) 0.08937(11) 0.0449(12) Uani 1 1 d .
H64 H -0.0449 1.1857 0.0665 0.054 Uiso 1 1 calc R
C65 C -0.02176(13) 1.2531(5) 0.10711(12) 0.0453(12) Uani 1 1 d .
H65 H -0.0108 1.3220 0.0962 0.054 Uiso 1 1 calc R
C66 C -0.01733(12) 1.2356(5) 0.14008(13) 0.0439(12) Uani 1 1 d .
C67 C -0.03450(13) 1.1344(4) 0.15674(11) 0.0475(13) Uani 1 1 d .
H67 H -0.0319 1.1237 0.1797 0.057 Uiso 1 1 calc R
C68 C -0.05556(12) 1.0494(5) 0.13907(13) 0.0477(12) Uani 1 1 d .
H68 H -0.0671 0.9823 0.1501 0.057 Uiso 1 1 calc R
C69 C -0.21488(12) 0.4969(4) 0.04024(12) 0.0448(12) Uani 1 1 d .
C70 C -0.23602(14) 0.5799(5) 0.05891(15) 0.0644(18) Uani 1 1 d .
H70 H -0.2303 0.6686 0.0626 0.077 Uiso 1 1 calc R
C71 C -0.26487(17) 0.5308(5) 0.07168(17) 0.079(2) Uani 1 1 d .
H71 H -0.2791 0.5890 0.0827 0.095 Uiso 1 1 calc R
C72 C -0.27386(13) 0.3956(4) 0.06877(14) 0.0501(13) Uani 1 1 d .
C73 C -0.25216(12) 0.3188(4) 0.05067(13) 0.0480(14) Uani 1 1 d .
H73 H -0.2569 0.2286 0.0480 0.058 Uiso 1 1 calc R
C74 C -0.22451(13) 0.3667(4) 0.03656(13) 0.0485(13) Uani 1 1 d .
H74 H -0.2115 0.3095 0.0239 0.058 Uiso 1 1 calc R
C75 C -0.13494(12) 0.5168(4) -0.05239(12) 0.0425(12) Uani 1 1 d .
C76 C -0.12314(18) 0.6005(5) -0.07501(16) 0.081(2) Uani 1 1 d .
H76 H -0.1220 0.6906 -0.0695 0.097 Uiso 1 1 calc R
C77 C -0.1124(2) 0.5612(5) -0.10641(14) 0.090(3) Uani 1 1 d .
H77 H -0.1030 0.6235 -0.1207 0.108 Uiso 1 1 calc R
C78 C -0.11562(14) 0.4301(5) -0.11668(13) 0.0523(14) Uani 1 1 d .
C79 C -0.12833(16) 0.3440(5) -0.09335(13) 0.0626(16) Uani 1 1 d .
H79 H -0.1306 0.2546 -0.0992 0.075 Uiso 1 1 calc R
C80 C -0.13772(15) 0.3814(5) -0.06265(14) 0.0585(15) Uani 1 1 d .
H80 H -0.1461 0.3183 -0.0479 0.070 Uiso 1 1 calc R
C81 C -0.10451(16) 0.3898(5) -0.15024(13) 0.0586(16) Uani 1 1 d .
C82 C -0.10071(19) 0.4753(5) -0.17504(15) 0.080(2) Uani 1 1 d .
H82 H -0.1049 0.5650 -0.1709 0.096 Uiso 1 1 calc R
C83 C -0.0910(2) 0.4397(5) -0.20638(14) 0.078(2) Uani 1 1 d .
H83 H -0.0884 0.5039 -0.2230 0.094 Uiso 1 1 calc R
C84 C -0.08515(14) 0.3079(5) -0.21309(12) 0.0457(13) Uani 1 1 d .
C85 C -0.0879(2) 0.2204(5) -0.18830(15) 0.096(3) Uani 1 1 d .
H85 H -0.0838 0.1305 -0.1923 0.115 Uiso 1 1 calc R
C86 C -0.0965(2) 0.2612(5) -0.15699(16) 0.102(3) Uani 1 1 d .
H86 H -0.0970 0.1990 -0.1397 0.123 Uiso 1 1 calc R
C87 C -0.30307(13) 0.3470(5) 0.08476(13) 0.0497(13) Uani 1 1 d .
C88 C -0.30524(16) 0.2146(5) 0.09500(16) 0.0697(19) Uani 1 1 d .
H88 H -0.2874 0.1581 0.0915 0.084 Uiso 1 1 calc R
C89 C -0.33261(16) 0.1663(5) 0.10987(16) 0.0721(19) Uani 1 1 d .
H89 H -0.3339 0.0759 0.1149 0.087 Uiso 1 1 calc R
C91 C -0.35531(13) 0.3822(5) 0.10883(12) 0.0468(13) Uani 1 1 d .
H91 H -0.3721 0.4415 0.1141 0.056 Uiso 1 1 calc R
C92 C -0.32905(15) 0.4277(5) 0.09315(15) 0.0648(17) Uani 1 1 d .
H92 H -0.3281 0.5178 0.0876 0.078 Uiso 1 1 calc R
C94 C 0.00687(12) 1.3112(5) 0.16066(12) 0.0384(11) Uani 1 1 d .
C111 C 0.00609(18) 1.3971(6) 0.29228(14) 0.075(2) Uani 1 1 d .
H111 H 0.0100 1.3139 0.3018 0.090 Uiso 1 1 calc R
C112 C -0.0064(3) 1.4974(8) 0.31149(17) 0.118(4) Uani 1 1 d .
H112 H -0.0084 1.4877 0.3346 0.141 Uiso 1 1 calc R
C113 C -0.0163(3) 1.6163(7) 0.2955(2) 0.120(4) Uani 1 1 d .
H113 H -0.0283 1.6802 0.3072 0.145 Uiso 1 1 calc R
C114 C -0.00874(18) 1.6363(6) 0.26444(17) 0.076(2) Uani 1 1 d .
H114 H -0.0129 1.7184 0.2544 0.091 Uiso 1 1 calc R
C115 C 0.00560(15) 1.5343(5) 0.24642(14) 0.0599(15) Uani 1 1 d .
H115 H 0.0104 1.5483 0.2239 0.072 Uiso 1 1 calc R
N1 N 0.01284(10) 1.4166(4) 0.25994(10) 0.0453(10) Uani 1 1 d .
O1 O 0.06169(9) 1.2143(3) 0.27499(8) 0.0462(8) Uani 1 1 d .
O2 O 0.11261(8) 1.1803(3) 0.25875(8) 0.0461(8) Uani 1 1 d .
O13 O 0.06008(7) 1.1194(2) 0.20455(8) 0.0337(7) Uani 1 1 d .
Zn1 Zn 0.059299(12) 0.92770(5) 0.206685(13) 0.03519(12) Uani 1 1 d .
Zn2 Zn 0.106456(12) 1.20381(5) 0.209936(14) 0.03575(12) Uani 1 1 d .
Zn3 Zn 0.035478(13) 1.26393(5) 0.233004(14) 0.03617(12) Uani 1 1 d .
Zn4 Zn 0.066896(13) 1.43552(5) 0.165330(13) 0.03752(13) Uani 1 1 d .
O9 O -0.07798(11) 0.3417(3) -0.27093(9) 0.0688(12) Uani 1 1 d .
O8 O 0.00556(8) 1.3081(3) 0.19031(9) 0.0499(9) Uani 1 1 d .
C90 C -0.35880(13) 0.2497(5) 0.11768(12) 0.0465(12) Uani 1 1 d .
C28 C 0.34781(10) 1.3565(4) 0.66327(12) 0.0335(10) Uani 1 1 d .
C34 C 0.08833(12) 0.5192(4) 0.61733(12) 0.0417(12) Uani 1 1 d .
O7 O 0.02757(8) 1.3709(4) 0.14396(8) 0.0526(9) Uani 1 1 d .
C35 C 0.09346(11) 0.5080(4) 0.58310(12) 0.0408(11) Uani 1 1 d .
H35 H 0.0834 0.4389 0.5714 0.049 Uiso 1 1 calc R
C37 C 0.06781(14) 0.4208(5) 0.63588(12) 0.0487(13) Uani 1 1 d .
C44 C 0.37497(12) 1.4281(5) 0.68133(11) 0.0404(11) Uani 1 1 d .
C33 C 0.10425(13) 0.6232(5) 0.63357(12) 0.0500(13) Uani 1 1 d .
H33 H 0.1014 0.6336 0.6565 0.060 Uiso 1 1 calc R
C96 C -0.38746(12) 0.1999(5) 0.13636(12) 0.0430(12) Uani 1 1 d .
C95 C -0.07546(13) 0.2653(5) -0.24661(13) 0.0465(13) Uani 1 1 d .
O14 O 0.07429(6) 1.3802(3) 0.21108(7) 0.0315(6) Uani 1 1 d .
O4 O 0.36773(7) 1.5258(3) 0.69879(7) 0.0400(8) Uani 1 1 d .
N2 N 0.14956(10) 1.3188(4) 0.20418(11) 0.0460(10) Uani 1 1 d .
O11 O -0.39441(9) 0.0797(4) 0.13546(9) 0.0623(11) Uani 1 1 d .
O3 O 0.40409(8) 1.3826(3) 0.67684(8) 0.0454(8) Uani 1 1 d .
O12 O -0.40399(9) 0.2841(3) 0.15285(8) 0.0500(9) Uani 1 1 d .
O10 O -0.06695(8) 0.1424(3) -0.24993(8) 0.0428(8) Uani 1 1 d .
C40 C 0.02655(10) 0.2503(5) 0.67089(12) 0.0406(11) Uani 1 1 d .
C42 C 0.03711(14) 0.3798(5) 0.62253(13) 0.0528(14) Uani 1 1 d .
H42 H 0.0303 0.4104 0.6017 0.063 Uiso 1 1 calc R
C41 C 0.01854(13) 0.2995(5) 0.63955(13) 0.0501(13) Uani 1 1 d .
H41 H -0.0014 0.2734 0.6301 0.060 Uiso 1 1 calc R
C38 C 0.07655(14) 0.3767(5) 0.66593(15) 0.0618(15) Uani 1 1 d .
H38 H 0.0966 0.4027 0.6752 0.074 Uiso 1 1 calc R
C39 C 0.05600(13) 0.2925(5) 0.68350(14) 0.0559(15) Uani 1 1 d .
H39 H 0.0624 0.2634 0.7046 0.067 Uiso 1 1 calc R
C125 C 0.15044(15) 1.4518(5) 0.20589(19) 0.0726(18) Uani 1 1 d .
H125 H 0.1306 1.4971 0.2083 0.087 Uiso 1 1 calc R
C121 C 0.17533(19) 1.2618(8) 0.2018(4) 0.171(6) Uani 1 1 d .
H121 H 0.1752 1.1690 0.2024 0.206 Uiso 1 1 calc R
O5 O 0.01572(9) 0.1006(3) 0.71513(9) 0.0492(9) Uani 1 1 d .
C45 C 0.00528(13) 0.1589(5) 0.69005(13) 0.0446(12) Uani 1 1 d .
C124 C 0.17800(16) 1.5234(7) 0.2044(2) 0.101(3) Uani 1 1 d .
H124 H 0.1777 1.6151 0.2079 0.121 Uiso 1 1 calc R
C122 C 0.20624(17) 1.3280(9) 0.1981(3) 0.126(4) Uani 1 1 d .
H122 H 0.2260 1.2822 0.1960 0.151 Uiso 1 1 calc R
C123 C 0.2044(3) 1.4635(9) 0.1981(2) 0.125(4) Uani 1 1 d .
H123 H 0.2232 1.5129 0.1932 0.150 Uiso 1 1 calc R
O1W O -0.00001(9) 1.1239(3) 0.24792(9) 0.0550(9) Uani 1 1 d .
O6 O -0.02483(8) 0.1499(3) 0.68045(9) 0.0513(9) Uani 1 1 d .
O2W O 0.06418(9) 1.6311(3) 0.16272(10) 0.0606(10) Uani 1 1 d .

loop_
_atom_site_aniso_label
_atom_site_aniso_U_11
_atom_site_aniso_U_22
_atom_site_aniso_U_33
_atom_site_aniso_U_23
_atom_site_aniso_U_13
_atom_site_aniso_U_12
C1 0.022(2) 0.029(2) 0.054(3) -0.003(2) -0.0102(19) -0.0025(18)
C2 0.036(3) 0.037(2) 0.030(2) 0.0079(18) -0.0066(19) -0.008(2)
C3 0.037(3) 0.027(2) 0.038(2) 0.0017(18) -0.010(2) -0.0040(19)
C4 0.027(2) 0.030(2) 0.042(3) 0.0068(18) -0.0125(19) -0.0039(19)
C5 0.037(3) 0.034(2) 0.032(2) -0.0028(19) -0.0019(19) 0.000(2)
C6 0.024(2) 0.036(2) 0.035(2) 0.0027(18) -0.0074(18) -0.0052(19)
C7 0.047(3) 0.028(2) 0.024(2) 0.0007(17) -0.0082(19) -0.007(2)
C8 0.051(3) 0.044(3) 0.038(3) 0.006(2) -0.005(2) -0.011(2)
C9 0.037(3) 0.056(3) 0.033(3) 0.000(2) -0.005(2) -0.002(2)
C10 0.063(4) 0.023(2) 0.039(3) 0.0048(18) -0.010(2) -0.004(2)
C11 0.050(3) 0.059(3) 0.053(3) 0.016(3) -0.013(3) -0.019(3)
C12 0.033(3) 0.060(3) 0.046(3) 0.008(2) -0.014(2) 0.003(2)
C13 0.041(3) 0.027(2) 0.048(3) 0.006(2) -0.012(2) -0.009(2)
C14 0.034(3) 0.029(2) 0.042(3) -0.0032(19) 0.005(2) -0.0064(19)
C15 0.039(3) 0.029(2) 0.041(3) 0.0003(19) -0.008(2) 0.001(2)
C16 0.052(3) 0.021(2) 0.037(3) -0.0080(18) -0.008(2) -0.005(2)
C17 0.030(3) 0.066(4) 0.051(3) 0.003(3) 0.001(2) -0.005(3)
C18 0.040(3) 0.073(4) 0.049(3) 0.008(3) -0.002(2) -0.003(3)
C19 0.024(2) 0.034(2) 0.042(3) 0.0090(19) -0.0070(19) 0.0019(19)
C20 0.054(3) 0.030(2) 0.038(3) 0.0023(19) -0.012(2) 0.006(2)
C21 0.025(2) 0.032(2) 0.047(3) 0.001(2) -0.011(2) -0.0026(19)
C22 0.023(2) 0.035(2) 0.039(3) -0.0023(19) -0.0088(19) -0.0024(19)
C23 0.048(3) 0.042(3) 0.035(3) -0.001(2) -0.008(2) -0.001(2)
C24 0.037(3) 0.045(3) 0.055(3) 0.007(2) 0.000(2) -0.006(2)
C25 0.041(3) 0.021(2) 0.047(3) 0.0059(18) 0.001(2) 0.0027(19)
C26 0.024(2) 0.042(3) 0.054(3) -0.008(2) -0.006(2) 0.008(2)
C27 0.057(3) 0.044(3) 0.028(3) -0.0111(19) -0.006(2) 0.011(2)
C29 0.040(3) 0.033(3) 0.057(3) -0.015(2) -0.006(2) -0.001(2)
C30 0.063(4) 0.029(2) 0.044(3) -0.005(2) -0.013(2) 0.002(2)
C36 0.052(3) 0.031(2) 0.040(3) 0.002(2) 0.004(2) -0.003(2)
C31 0.028(3) 0.029(2) 0.061(3) 0.001(2) 0.003(2) -0.005(2)
C32 0.065(4) 0.034(3) 0.040(3) 0.002(2) -0.002(2) -0.027(2)
C43 0.064(4) 0.023(2) 0.039(3) -0.0048(19) 0.003(3) -0.002(2)
C51 0.032(3) 0.037(2) 0.044(3) 0.009(2) -0.002(2) -0.009(2)
C52 0.038(3) 0.035(2) 0.048(3) 0.000(2) 0.009(2) -0.006(2)
C53 0.057(3) 0.022(2) 0.048(3) -0.005(2) 0.006(2) -0.006(2)
C54 0.041(3) 0.033(2) 0.049(3) -0.006(2) 0.007(2) -0.009(2)
C55 0.048(3) 0.020(2) 0.068(3) -0.005(2) 0.025(3) 0.003(2)
C56 0.051(3) 0.035(3) 0.042(3) -0.004(2) 0.014(2) -0.001(2)
C57 0.046(3) 0.027(2) 0.039(3) -0.0041(19) 0.002(2) -0.008(2)
C58 0.042(3) 0.069(4) 0.032(3) -0.010(2) 0.009(2) -0.022(3)
C59 0.048(3) 0.064(4) 0.058(3) -0.004(3) 0.019(3) -0.024(3)
C60 0.029(3) 0.037(3) 0.055(3) 0.002(2) 0.006(2) 0.002(2)
C61 0.058(4) 0.065(4) 0.055(3) -0.010(3) 0.006(3) -0.011(3)
C62 0.052(3) 0.054(3) 0.052(3) -0.005(3) 0.011(3) -0.007(3)
C63 0.050(3) 0.049(3) 0.041(3) 0.000(2) -0.004(2) -0.015(3)
C64 0.045(3) 0.061(3) 0.029(2) -0.001(2) -0.007(2) -0.013(3)
C65 0.056(3) 0.037(3) 0.042(3) -0.001(2) -0.008(2) -0.002(2)
C66 0.033(3) 0.046(3) 0.053(3) 0.000(2) -0.012(2) 0.011(2)
C67 0.078(4) 0.031(3) 0.033(3) 0.0045(19) -0.010(3) -0.001(3)
C68 0.044(3) 0.046(3) 0.053(3) 0.000(2) -0.006(2) 0.000(2)
C69 0.044(3) 0.031(3) 0.060(3) -0.006(2) 0.027(2) -0.012(2)
C70 0.062(4) 0.024(2) 0.107(5) -0.007(3) 0.047(3) -0.003(3)
C71 0.097(5) 0.030(3) 0.110(5) -0.021(3) 0.061(4) -0.016(3)
C72 0.044(3) 0.030(3) 0.076(4) -0.006(2) 0.025(3) -0.008(2)
C73 0.044(3) 0.019(2) 0.081(4) -0.007(2) 0.037(3) -0.002(2)
C74 0.058(3) 0.026(2) 0.062(3) -0.005(2) 0.018(3) 0.003(2)
C75 0.052(3) 0.027(2) 0.049(3) -0.002(2) 0.009(2) -0.007(2)
C76 0.134(6) 0.021(3) 0.088(5) 0.002(3) 0.048(4) -0.015(3)
C77 0.189(8) 0.031(3) 0.050(3) -0.009(2) 0.056(4) -0.037(4)
C78 0.073(4) 0.031(3) 0.053(3) 0.001(2) 0.019(3) -0.012(3)
C79 0.108(5) 0.024(3) 0.055(3) -0.006(2) 0.019(3) 0.001(3)
C80 0.083(4) 0.030(3) 0.063(4) 0.002(2) 0.023(3) -0.014(3)
C81 0.106(5) 0.018(2) 0.052(3) -0.003(2) 0.020(3) -0.008(3)
C82 0.141(7) 0.029(3) 0.069(4) 0.000(3) 0.048(4) 0.005(3)
C83 0.159(7) 0.020(3) 0.057(4) 0.001(2) 0.039(4) -0.002(3)
C84 0.068(4) 0.032(3) 0.037(3) -0.002(2) 0.013(2) -0.007(2)
C85 0.218(9) 0.017(3) 0.054(4) 0.007(2) 0.033(5) -0.011(4)
C86 0.219(10) 0.025(3) 0.063(4) 0.010(3) 0.055(5) 0.001(4)
C87 0.059(4) 0.032(3) 0.058(3) -0.001(2) 0.020(3) -0.003(2)
C88 0.076(4) 0.023(3) 0.110(5) 0.000(3) 0.053(4) -0.005(3)
C89 0.085(5) 0.025(3) 0.106(5) -0.005(3) 0.045(4) 0.006(3)
C91 0.057(3) 0.028(2) 0.055(3) 0.004(2) 0.014(3) 0.013(2)
C92 0.073(4) 0.025(3) 0.096(5) 0.010(3) 0.033(3) 0.001(3)
C94 0.038(3) 0.042(3) 0.035(3) -0.003(2) 0.000(2) 0.007(2)
C111 0.117(6) 0.068(4) 0.039(3) 0.014(3) 0.011(3) 0.023(4)
C112 0.209(10) 0.098(6) 0.046(4) 0.010(4) 0.045(5) 0.068(6)
C113 0.208(11) 0.055(4) 0.099(6) -0.021(4) 0.057(6) 0.038(6)
C114 0.115(6) 0.042(3) 0.069(4) -0.004(3) 0.025(4) 0.010(4)
C115 0.086(5) 0.045(3) 0.048(3) 0.009(2) -0.004(3) 0.014(3)
N1 0.041(2) 0.040(2) 0.056(3) 0.0030(19) 0.004(2) 0.0025(19)
O1 0.050(2) 0.0409(19) 0.047(2) 0.0009(15) 0.0013(16) 0.0001(17)
O2 0.048(2) 0.052(2) 0.0389(19) 0.0043(15) 0.0087(16) -0.0006(17)
O13 0.0413(17) 0.0239(14) 0.0360(17) -0.0027(13) 0.0075(14) -0.0023(12)
Zn1 0.0350(3) 0.0299(2) 0.0407(3) -0.0011(2) 0.0004(2) -0.0045(2)
Zn2 0.0385(3) 0.0325(2) 0.0362(3) -0.0003(2) 0.0035(3) -0.0040(2)
Zn3 0.0411(3) 0.0303(3) 0.0372(3) -0.0021(2) -0.0010(2) -0.0023(2)
Zn4 0.0417(3) 0.0359(3) 0.0350(3) 0.0012(2) 0.0005(2) -0.0023(2)
O9 0.126(4) 0.0185(16) 0.062(3) 0.0009(16) 0.033(2) -0.0003(19)
O8 0.050(2) 0.057(2) 0.043(2) -0.0113(16) -0.0081(16) -0.0071(18)
C90 0.057(3) 0.036(3) 0.046(3) -0.007(2) 0.016(2) 0.003(2)
C28 0.031(2) 0.023(2) 0.046(3) -0.001(2) -0.007(2) 0.0026(18)
C34 0.049(3) 0.033(2) 0.044(3) 0.010(2) 0.009(2) -0.012(2)
O7 0.038(2) 0.084(3) 0.0352(19) 0.0064(18) -0.0066(16) -0.011(2)
C35 0.033(3) 0.028(2) 0.061(3) -0.001(2) -0.012(2) -0.004(2)
C37 0.064(4) 0.038(3) 0.044(3) 0.002(2) 0.009(3) -0.005(3)
C44 0.043(3) 0.046(3) 0.033(2) -0.001(2) 0.002(2) 0.013(2)
C33 0.069(4) 0.046(3) 0.036(3) 0.006(2) 0.007(2) -0.021(3)
C96 0.041(3) 0.043(3) 0.045(3) -0.006(2) 0.001(2) -0.005(2)
C95 0.052(3) 0.034(3) 0.054(3) 0.001(2) 0.019(2) 0.005(2)
O14 0.0305(15) 0.0301(14) 0.0338(16) -0.0019(14) 0.0002(14) -0.0078(12)
O4 0.0367(18) 0.0383(17) 0.045(2) -0.0084(14) -0.0089(14) 0.0034(14)
N2 0.031(2) 0.043(2) 0.064(3) 0.002(2) 0.012(2) 0.0009(18)
O11 0.065(3) 0.051(2) 0.071(3) -0.0171(19) 0.036(2) -0.0271(19)
O3 0.0336(19) 0.0385(18) 0.064(2) -0.0148(16) -0.0067(16) -0.0062(15)
O12 0.052(2) 0.047(2) 0.051(2) -0.0109(16) 0.0115(17) -0.0046(17)
O10 0.042(2) 0.0343(18) 0.052(2) -0.0044(15) 0.0088(15) 0.0063(15)
C40 0.022(2) 0.043(3) 0.057(3) -0.014(2) 0.000(2) -0.001(2)
C42 0.056(4) 0.052(3) 0.050(3) 0.026(2) 0.008(3) 0.002(3)
C41 0.049(3) 0.048(3) 0.054(3) 0.011(3) 0.004(3) -0.009(3)
C38 0.061(4) 0.060(3) 0.065(4) 0.008(3) -0.010(3) -0.030(3)
C39 0.062(4) 0.049(3) 0.057(3) 0.027(3) -0.012(3) -0.029(3)
C125 0.060(4) 0.043(3) 0.114(5) 0.025(4) -0.019(4) -0.015(3)
C121 0.058(5) 0.084(6) 0.371(18) -0.031(8) -0.066(8) -0.048(5)
O5 0.061(2) 0.0332(17) 0.054(2) 0.0121(15) 0.0012(17) -0.0083(16)
C45 0.053(3) 0.030(3) 0.051(3) 0.003(2) 0.012(3) -0.009(2)
C124 0.045(4) 0.066(4) 0.192(9) 0.032(5) 0.015(5) -0.003(3)
C122 0.053(4) 0.086(6) 0.238(12) 0.027(7) 0.019(6) 0.004(4)
C123 0.115(8) 0.091(6) 0.169(10) -0.006(6) 0.025(7) -0.063(6)
O1W 0.061(2) 0.048(2) 0.056(2) 0.0062(17) 0.0098(18) -0.0127(18)
O6 0.032(2) 0.054(2) 0.067(2) -0.0018(18) -0.0063(16) -0.0167(17)
O2W 0.073(3) 0.0273(17) 0.081(3) -0.0122(19) 0.002(2) -0.0014(17)

loop_
_atom_type_symbol
_atom_type_description
_atom_type_scat_dispersion_real
_atom_type_scat_dispersion_imag
_atom_type_scat_source
C C 0.0033 0.0016 'International Tables Vol C Tables 4.2.6.8 and 6.1.1.4'
H H 0.0000 0.0000 'International Tables Vol C Tables 4.2.6.8 and 6.1.1.4'
N N 0.0061 0.0033 'International Tables Vol C Tables 4.2.6.8 and 6.1.1.4'
O O 0.0106 0.0060 'International Tables Vol C Tables 4.2.6.8 and 6.1.1.4'
Zn Zn 0.2839 1.4301 'International Tables Vol C Tables 4.2.6.8 and 6.1.1.4'

loop_
_geom_angle_atom_site_label_1
_geom_angle_atom_site_label_2
_geom_angle_atom_site_label_3
_geom_angle
_geom_angle_site_symmetry_1
_geom_angle_site_symmetry_3
C6 C1 C2 117.4(4) . .
C6 C1 C31 121.6(4) . .
C2 C1 C31 121.0(4) . .
C1 C2 C3 122.1(4) . .
C1 C2 H2 119.0 . .
C3 C2 H2 119.0 . .
C4 C3 C2 117.1(4) . .
C4 C3 C19 123.5(4) . .
C2 C3 C19 119.2(4) . .
C5 C4 C3 122.4(4) . .
C5 C4 H4 118.8 . .
C3 C4 H4 118.8 . .
C4 C5 C6 119.2(4) . .
C4 C5 C7 121.3(4) . .
C6 C5 C7 119.3(4) . .
C1 C6 C5 121.7(4) . .
C1 C6 H6 119.1 . .
C5 C6 H6 119.1 . .
C12 C7 C8 116.5(4) . .
C12 C7 C5 120.7(4) . .
C8 C7 C5 122.8(4) . .
C7 C8 C9 122.5(5) . .
C7 C8 H8 118.8 . .
C9 C8 H8 118.8 . .
C10 C9 C8 121.4(5) . .
C10 C9 H9 119.3 . .
C8 C9 H9 119.3 . .
C9 C10 C11 117.1(4) . .
C9 C10 C13 121.5(5) . .
C11 C10 C13 121.3(4) . .
C12 C11 C10 119.8(5) . .
C12 C11 H11 120.1 . .
C10 C11 H11 120.1 . .
C7 C12 C11 122.7(5) . .
C7 C12 H12 118.6 . .
C11 C12 H12 118.6 . .
C18 C13 C14 118.3(4) . .
C18 C13 C10 120.4(4) . .
C14 C13 C10 121.3(4) . .
C15 C14 C13 121.9(4) . .
C15 C14 H14 119.0 . .
C13 C14 H14 119.0 . .
C14 C15 C16 119.7(4) . .
C14 C15 H15 120.1 . .
C16 C15 H15 120.1 . .
C17 C16 C15 117.3(4) . .
C17 C16 C43 123.0(5) . .
C15 C16 C43 119.7(4) . .
C16 C17 C18 122.7(5) . .
C16 C17 H17 118.6 . .
C18 C17 H17 118.6 . .
C13 C18 C17 120.0(5) . .
C13 C18 H18 120.0 . .
C17 C18 H18 120.0 . .
C20 C19 C24 118.9(4) . .
C20 C19 C3 120.1(4) . .
C24 C19 C3 120.9(4) . .
C19 C20 C21 121.6(4) . .
C19 C20 H20 119.2 . .
C21 C20 H20 119.2 . .
C22 C21 C20 118.1(4) . .
C22 C21 H21 121.0 . .
C20 C21 H21 121.0 . .
C21 C22 C23 120.1(4) . .
C21 C22 C25 119.9(4) . .
C23 C22 C25 120.0(4) . .
C24 C23 C22 119.2(4) . .
C24 C23 H23 120.4 . .
C22 C23 H23 120.4 . .
C19 C24 C23 122.0(5) . .
C19 C24 H24 119.0 . .
C23 C24 H24 119.0 . .
C26 C25 C30 117.2(4) . .
C26 C25 C22 122.0(4) . .
C30 C25 C22 120.8(4) . .
C27 C26 C25 121.4(4) . .
C27 C26 H26 119.3 . .
C25 C26 H26 119.3 . .
C28 C27 C26 120.0(4) . .
C28 C27 H27 120.0 . .
C26 C27 H27 120.0 . .
C30 C29 C28 120.1(5) . .
C30 C29 H29 119.9 . .
C28 C29 H29 119.9 . .
C29 C30 C25 120.6(4) . .
C29 C30 H30 119.7 . .
C25 C30 H30 119.7 . .
C31 C36 C35 121.5(4) . .
C31 C36 H36 119.3 . .
C35 C36 H36 119.3 . .
C36 C31 C32 118.6(4) . .
C36 C31 C1 120.7(4) . .
C32 C31 C1 120.6(4) . .
C33 C32 C31 119.9(4) . .
C33 C32 H32 120.0 . .
C31 C32 H32 120.0 . .
O1 C43 O2 124.1(5) . .
O1 C43 C16 119.9(5) . .
O2 C43 C16 116.0(5) . .
C52 C51 C56 116.3(4) . .
C52 C51 C57 122.4(4) . .
C56 C51 C57 121.3(4) . .
C51 C52 C53 122.7(4) . .
C51 C52 H52 118.7 . .
C53 C52 H52 118.7 . .
C54 C53 C52 117.8(4) . .
C54 C53 C75 122.6(4) . .
C52 C53 C75 119.5(4) . .
C53 C54 C55 121.8(4) . .
C53 C54 H54 119.1 . .
C55 C54 H54 119.1 . .
C56 C55 C54 118.4(4) . .
C56 C55 C69 121.2(4) . .
C54 C55 C69 120.5(4) . .
C55 C56 C51 122.9(4) . .
C55 C56 H56 118.5 . .
C51 C56 H56 118.5 . .
C62 C57 C58 116.9(4) . .
C62 C57 C51 121.3(4) . .
C58 C57 C51 121.8(4) . .
C59 C58 C57 122.0(4) . .
C59 C58 H58 119.0 . .
C57 C58 H58 119.0 . .
C60 C59 C58 122.0(5) . .
C60 C59 H59 119.0 . .
C58 C59 H59 119.0 . .
C59 C60 C61 116.3(5) . .
C59 C60 C63 121.9(4) . .
C61 C60 C63 121.7(5) . .
C60 C61 C62 123.3(5) . .
C60 C61 H61 118.3 . .
C62 C61 H61 118.3 . .
C57 C62 C61 119.4(5) . .
C57 C62 H62 120.3 . .
C61 C62 H62 120.3 . .
C64 C63 C68 118.4(4) . .
C64 C63 C60 121.6(4) . .
C68 C63 C60 120.0(4) . .
C65 C64 C63 121.9(4) . .
C65 C64 H64 119.0 . .
C63 C64 H64 119.0 . .
C66 C65 C64 120.8(5) . .
C66 C65 H65 119.6 . .
C64 C65 H65 119.6 . .
C65 C66 C67 119.7(4) . .
C65 C66 C94 124.4(5) . .
C67 C66 C94 115.8(4) . .
C68 C67 C66 120.4(4) . .
C68 C67 H67 119.8 . .
C66 C67 H67 119.8 . .
C67 C68 C63 118.6(5) . .
C67 C68 H68 120.7 . .
C63 C68 H68 120.7 . .
C74 C69 C70 116.4(4) . .
C74 C69 C55 123.6(4) . .
C70 C69 C55 119.9(4) . .
C71 C70 C69 120.4(5) . .
C71 C70 H70 119.8 . .
C69 C70 H70 119.8 . .
C70 C71 C72 122.5(5) . .
C70 C71 H71 118.8 . .
C72 C71 H71 118.8 . .
C73 C72 C71 114.6(4) . .
C73 C72 C87 125.1(4) . .
C71 C72 C87 120.3(4) . .
C74 C73 C72 123.7(4) . .
C74 C73 H73 118.1 . .
C72 C73 H73 118.1 . .
C73 C74 C69 122.2(4) . .
C73 C74 H74 118.9 . .
C69 C74 H74 118.9 . .
C76 C75 C80 115.9(5) . .
C76 C75 C53 123.3(4) . .
C80 C75 C53 120.7(4) . .
C75 C76 C77 123.6(5) . .
C75 C76 H76 118.2 . .
C77 C76 H76 118.2 . .
C78 C77 C76 120.6(5) . .
C78 C77 H77 119.7 . .
C76 C77 H77 119.7 . .
C79 C78 C77 115.6(5) . .
C79 C78 C81 124.2(4) . .
C77 C78 C81 120.2(4) . .
C80 C79 C78 123.7(5) . .
C80 C79 H79 118.2 . .
C78 C79 H79 118.2 . .
C79 C80 C75 120.6(4) . .
C79 C80 H80 119.7 . .
C75 C80 H80 119.7 . .
C82 C81 C86 116.1(5) . .
C82 C81 C78 122.8(5) . .
C86 C81 C78 121.1(5) . .
C81 C82 C83 123.7(5) . .
C81 C82 H82 118.2 . .
C83 C82 H82 118.2 . .
C82 C83 C84 118.9(5) . .
C82 C83 H83 120.5 . .
C84 C83 H83 120.5 . .
C85 C84 C83 118.5(5) . .
C85 C84 C95 120.9(5) . .
C83 C84 C95 120.6(4) . .
C84 C85 C86 120.6(5) . .
C84 C85 H85 119.7 . .
C86 C85 H85 119.7 . .
C81 C86 C85 122.0(5) . .
C81 C86 H86 119.0 . .
C85 C86 H86 119.0 . .
C92 C87 C88 116.2(5) . .
C92 C87 C72 123.0(4) . .
C88 C87 C72 120.5(5) . .
C89 C88 C87 121.6(5) . .
C89 C88 H88 119.2 . .
C87 C88 H88 119.2 . .
C88 C89 C90 120.9(5) . .
C88 C89 H89 119.5 . .
C90 C89 H89 119.5 . .
C92 C91 C90 122.5(5) . .
C92 C91 H91 118.7 . .
C90 C91 H91 118.7 . .
C91 C92 C87 122.3(5) . .
C91 C92 H92 118.9 . .
C87 C92 H92 118.9 . .
O8 C94 O7 125.9(5) . .
O8 C94 C66 120.6(5) . .
O7 C94 C66 113.5(4) . .
N1 C111 C112 120.9(6) . .
N1 C111 H111 119.6 . .
C112 C111 H111 119.6 . .
C111 C112 C113 118.3(6) . .
C111 C112 H112 120.8 . .
C113 C112 H112 120.8 . .
C114 C113 C112 119.8(6) . .
C114 C113 H113 120.1 . .
C112 C113 H113 120.1 . .
C113 C114 C115 119.1(6) . .
C113 C114 H114 120.5 . .
C115 C114 H114 120.5 . .
N1 C115 C114 122.6(5) . .
N1 C115 H115 118.7 . .
C114 C115 H115 118.7 . .
C115 N1 C111 118.6(5) . .
C115 N1 Zn3 122.6(4) . .
C111 N1 Zn3 118.8(4) . .
C43 O1 Zn3 134.6(3) . .
C43 O2 Zn2 126.6(3) . .
Zn1 O13 Zn2 114.67(14) . .
Zn1 O13 Zn3 131.18(15) . .
Zn2 O13 Zn3 95.44(11) . .
O10 Zn1 O6 118.05(14) 2_565 2_564
O10 Zn1 O13 114.08(13) 2_565 .
O6 Zn1 O13 113.17(14) 2_564 .
O10 Zn1 O3 110.28(14) 2_565 4_544
O6 Zn1 O3 97.36(14) 2_564 4_544
O13 Zn1 O3 101.00(13) . 4_544
O2 Zn2 O13 99.69(13) . .
O2 Zn2 N2 93.87(16) . .
O13 Zn2 N2 164.73(15) . .
O2 Zn2 O4 92.55(13) . 4_544
O13 Zn2 O4 94.83(11) . 4_544
N2 Zn2 O4 91.52(13) . 4_544
O2 Zn2 O14 98.63(13) . .
O13 Zn2 O14 77.91(10) . .
N2 Zn2 O14 93.23(13) . .
O4 Zn2 O14 167.53(12) 4_544 .
O2 Zn2 O12 175.00(14) . 3_565
O13 Zn2 O12 75.74(12) . 3_565
N2 Zn2 O12 90.92(15) . 3_565
O4 Zn2 O12 85.87(12) 4_544 3_565
O14 Zn2 O12 82.53(12) . 3_565
O2 Zn2 Zn3 81.19(10) . .
O13 Zn2 Zn3 42.52(7) . .
N2 Zn2 Zn3 134.55(11) . .
O4 Zn2 Zn3 133.63(8) 4_544 .
O14 Zn2 Zn3 44.08(7) . .
O12 Zn2 Zn3 96.46(9) 3_565 .
O1 Zn3 N1 89.13(15) . .
O1 Zn3 O13 91.65(13) . .
N1 Zn3 O13 176.45(14) . .
O1 Zn3 O1W 87.81(14) . .
N1 Zn3 O1W 92.37(15) . .
O13 Zn3 O1W 91.12(12) . .
O1 Zn3 O8 176.34(14) . .
N1 Zn3 O8 90.54(15) . .
O13 Zn3 O8 88.91(13) . .
O1W Zn3 O8 88.56(14) . .
O1 Zn3 O14 94.84(12) . .
N1 Zn3 O14 97.83(13) . .
O13 Zn3 O14 78.66(10) . .
O1W Zn3 O14 169.50(12) . .
O8 Zn3 O14 88.82(12) . .
O1 Zn3 Zn2 73.24(10) . .
N1 Zn3 Zn2 135.20(11) . .
O13 Zn3 Zn2 42.04(8) . .
O1W Zn3 Zn2 126.59(10) . .
O8 Zn3 Zn2 109.42(10) . .
O14 Zn3 Zn2 45.43(7) . .
O7 Zn4 O14 116.89(13) . .
O7 Zn4 O2W 105.39(16) . .
O14 Zn4 O2W 110.18(14) . .
O7 Zn4 O11 111.44(17) . 3_565
O14 Zn4 O11 115.13(14) . 3_565
O2W Zn4 O11 95.13(16) . 3_565
O7 Zn4 C96 102.76(16) . 3_565
O14 Zn4 C96 99.32(13) . 3_565
O2W Zn4 C96 122.87(16) . 3_565
O11 Zn4 C96 27.87(14) 3_565 3_565
C94 O8 Zn3 140.9(3) . .
C91 C90 C89 116.3(5) . .
C91 C90 C96 122.5(4) . .
C89 C90 C96 121.1(5) . .
C27 C28 C29 120.7(4) . .
C27 C28 C44 119.7(4) . .
C29 C28 C44 119.6(4) . .
C35 C34 C33 116.8(4) . .
C35 C34 C37 121.4(4) . .
C33 C34 C37 121.7(4) . .
C94 O7 Zn4 119.4(3) . .
C36 C35 C34 121.4(4) . .
C36 C35 H35 119.3 . .
C34 C35 H35 119.3 . .
C38 C37 C42 118.6(5) . .
C38 C37 C34 121.4(5) . .
C42 C37 C34 119.8(4) . .
O4 C44 O3 125.5(4) . .
O4 C44 C28 118.3(4) . .
O3 C44 C28 116.2(4) . .
C32 C33 C34 121.7(4) . .
C32 C33 H33 119.1 . .
C34 C33 H33 119.1 . .
O11 C96 O12 123.0(5) . .
O11 C96 C90 119.7(4) . .
O12 C96 C90 117.3(4) . .
O11 C96 Zn4 48.3(2) . 3_465
O12 C96 Zn4 74.6(3) . 3_465
C90 C96 Zn4 168.0(4) . 3_465
O9 C95 O10 122.2(4) . .
O9 C95 C84 121.0(4) . .
O10 C95 C84 116.5(4) . .
Zn4 O14 Zn3 115.30(13) . .
Zn4 O14 Zn2 107.66(13) . .
Zn3 O14 Zn2 90.49(10) . .
C44 O4 Zn2 131.9(3) . 4
C121 N2 C125 117.2(5) . .
C121 N2 Zn2 118.3(4) . .
C125 N2 Zn2 124.2(4) . .
C96 O11 Zn4 103.8(3) . 3_465
C44 O3 Zn1 122.3(3) . 4
C96 O12 Zn2 116.7(3) . 3_465
C95 O10 Zn1 119.5(3) . 2_564
C39 C40 C41 115.4(4) . .
C39 C40 C45 121.0(5) . .
C41 C40 C45 123.6(4) . .
C41 C42 C37 119.6(5) . .
C41 C42 H42 120.2 . .
C37 C42 H42 120.2 . .
C42 C41 C40 124.0(5) . .
C42 C41 H41 118.0 . .
C40 C41 H41 118.0 . .
C37 C38 C39 120.2(5) . .
C37 C38 H38 119.9 . .
C39 C38 H38 119.9 . .
C40 C39 C38 122.1(5) . .
C40 C39 H39 118.9 . .
C38 C39 H39 118.9 . .
C124 C125 N2 123.9(6) . .
C124 C125 H125 118.0 . .
N2 C125 H125 118.0 . .
N2 C121 C122 123.8(8) . .
N2 C121 H121 118.1 . .
C122 C121 H121 118.1 . .
O5 C45 O6 122.4(4) . .
O5 C45 C40 120.9(5) . .
O6 C45 C40 116.6(4) . .
C123 C124 C125 118.0(7) . .
C123 C124 H124 121.0 . .
C125 C124 H124 121.0 . .
C123 C122 C121 114.6(8) . .
C123 C122 H122 122.7 . .
C121 C122 H122 122.7 . .
C124 C123 C122 121.6(8) . .
C124 C123 H123 119.2 . .
C122 C123 H123 119.2 . .
C45 O6 Zn1 124.2(3) . 2_565

loop_
_geom_bond_atom_site_label_1
_geom_bond_atom_site_label_2
_geom_bond_distance
_geom_bond_site_symmetry_2
C1 C6 1.378(6) .
C1 C2 1.405(6) .
C1 C31 1.509(6) .
C2 C3 1.405(6) .
C2 H2 0.9400 .
C3 C4 1.380(6) .
C3 C19 1.478(6) .
C4 C5 1.368(6) .
C4 H4 0.9400 .
C5 C6 1.389(6) .
C5 C7 1.519(6) .
C6 H6 0.9400 .
C7 C12 1.364(7) .
C7 C8 1.377(7) .
C8 C9 1.378(6) .
C8 H8 0.9400 .
C9 C10 1.361(7) .
C9 H9 0.9400 .
C10 C11 1.420(7) .
C10 C13 1.525(6) .
C11 C12 1.383(7) .
C11 H11 0.9400 .
C12 H12 0.9400 .
C13 C18 1.376(7) .
C13 C14 1.381(6) .
C14 C15 1.380(6) .
C14 H14 0.9400 .
C15 C16 1.409(7) .
C15 H15 0.9400 .
C16 C17 1.370(7) .
C16 C43 1.492(7) .
C17 C18 1.379(7) .
C17 H17 0.9400 .
C18 H18 0.9400 .
C19 C20 1.358(7) .
C19 C24 1.375(7) .
C20 C21 1.437(6) .
C20 H20 0.9400 .
C21 C22 1.382(6) .
C21 H21 0.9400 .
C22 C23 1.410(6) .
C22 C25 1.504(6) .
C23 C24 1.385(7) .
C23 H23 0.9400 .
C24 H24 0.9400 .
C25 C26 1.403(6) .
C25 C30 1.420(7) .
C26 C27 1.383(6) .
C26 H26 0.9400 .
C27 C28 1.361(6) .
C27 H27 0.9400 .
C29 C30 1.376(7) .
C29 C28 1.390(6) .
C29 H29 0.9400 .
C30 H30 0.9400 .
C36 C31 1.372(6) .
C36 C35 1.372(6) .
C36 H36 0.9400 .
C31 C32 1.406(7) .
C32 C33 1.379(6) .
C32 H32 0.9400 .
C43 O1 1.252(6) .
C43 O2 1.258(6) .
C51 C52 1.391(6) .
C51 C56 1.417(6) .
C51 C57 1.482(6) .
C52 C53 1.420(6) .
C52 H52 0.9400 .
C53 C54 1.387(6) .
C53 C75 1.459(6) .
C54 C55 1.401(6) .
C54 H54 0.9400 .
C55 C56 1.381(7) .
C55 C69 1.459(6) .
C56 H56 0.9400 .
C57 C62 1.361(7) .
C57 C58 1.387(6) .
C58 C59 1.353(7) .
C58 H58 0.9400 .
C59 C60 1.345(7) .
C59 H59 0.9400 .
C60 C61 1.364(7) .
C60 C63 1.515(7) .
C61 C62 1.383(7) .
C61 H61 0.9400 .
C62 H62 0.9400 .
C63 C64 1.391(7) .
C63 C68 1.424(7) .
C64 C65 1.380(7) .
C64 H64 0.9400 .
C65 C66 1.355(7) .
C65 H65 0.9400 .
C66 C67 1.414(7) .
C66 C94 1.505(7) .
C67 C68 1.414(7) .
C67 H67 0.9400 .
C68 H68 0.9400 .
C69 C74 1.385(6) .
C69 C70 1.424(7) .
C70 C71 1.384(8) .
C70 H70 0.9400 .
C71 C72 1.423(7) .
C71 H71 0.9400 .
C72 C73 1.390(6) .
C72 C87 1.448(7) .
C73 C74 1.359(6) .
C73 H73 0.9400 .
C74 H74 0.9400 .
C75 C76 1.336(7) .
C75 C80 1.438(6) .
C76 C77 1.400(8) .
C76 H76 0.9400 .
C77 C78 1.397(7) .
C77 H77 0.9400 .
C78 C79 1.386(7) .
C78 C81 1.487(7) .
C79 C80 1.352(7) .
C79 H79 0.9400 .
C80 H80 0.9400 .
C81 C82 1.333(7) .
C81 C86 1.370(7) .
C82 C83 1.375(8) .
C82 H82 0.9400 .
C83 C84 1.383(7) .
C83 H83 0.9400 .
C84 C85 1.341(7) .
C84 C95 1.475(7) .
C85 C86 1.377(8) .
C85 H85 0.9400 .
C86 H86 0.9400 .
C87 C92 1.386(7) .
C87 C88 1.406(7) .
C88 C89 1.364(8) .
C88 H88 0.9400 .
C89 C90 1.403(7) .
C89 H89 0.9400 .
C91 C92 1.333(7) .
C91 C90 1.396(7) .
C91 H91 0.9400 .
C92 H92 0.9400 .
C94 O8 1.199(5) .
C94 O7 1.242(5) .
C111 N1 1.350(7) .
C111 C112 1.378(9) .
C111 H111 0.9400 .
C112 C113 1.426(10) .
C112 H112 0.9400 .
C113 C114 1.308(9) .
C113 H113 0.9400 .
C114 C115 1.394(8) .
C114 H114 0.9400 .
C115 N1 1.344(6) .
C115 H115 0.9400 .
N1 Zn3 2.107(4) .
O1 Zn3 2.070(3) .
O2 Zn2 2.002(3) .
O13 Zn1 1.944(3) .
O13 Zn2 2.098(3) .
O13 Zn3 2.117(3) .
Zn1 O10 1.916(3) 2_565
Zn1 O6 1.934(3) 2_564
Zn1 O3 1.980(3) 4_544
Zn2 N2 2.130(4) .
Zn2 O4 2.140(3) 4_544
Zn2 O14 2.221(3) .
Zn2 O12 2.348(3) 3_565
Zn2 Zn3 3.1183(7) .
Zn3 O1W 2.120(3) .
Zn3 O8 2.164(3) .
Zn3 O14 2.170(3) .
Zn4 O7 1.943(3) .
Zn4 O14 1.955(3) .
Zn4 O2W 1.987(3) .
Zn4 O11 2.000(3) 3_565
Zn4 C96 2.600(5) 3_565
O9 C95 1.255(6) .
C90 C96 1.486(7) .
C28 C44 1.516(6) .
C34 C35 1.403(7) .
C34 C33 1.403(7) .
C34 C37 1.504(6) .
C35 H35 0.9400 .
C37 C38 1.342(7) .
C37 C42 1.432(8) .
C44 O4 1.251(5) .
C44 O3 1.293(5) .
C33 H33 0.9400 .
C96 O11 1.251(6) .
C96 O12 1.276(6) .
C96 Zn4 2.600(5) 3_465
C95 O10 1.300(5) .
O4 Zn2 2.140(3) 4
N2 C121 1.209(9) .
N2 C125 1.350(6) .
O11 Zn4 2.000(3) 3_465
O3 Zn1 1.980(3) 4
O12 Zn2 2.348(3) 3_465
O10 Zn1 1.916(3) 2_564
C40 C39 1.379(7) .
C40 C41 1.399(7) .
C40 C45 1.489(6) .
C42 C41 1.310(7) .
C42 H42 0.9400 .
C41 H41 0.9400 .
C38 C39 1.394(7) .
C38 H38 0.9400 .
C39 H39 0.9400 .
C125 C124 1.345(8) .
C125 H125 0.9400 .
C121 C122 1.443(10) .
C121 H121 0.9400 .
O5 C45 1.249(6) .
C45 O6 1.298(6) .
C124 C123 1.268(11) .
C124 H124 0.9400 .
C122 C123 1.374(11) .
C122 H122 0.9400 .
C123 H123 0.9400 .
O6 Zn1 1.934(3) 2_565
